data_2108122
loop_
_publ_author_name
'Brozdowska, Agnieszka'
'Chojnacki, Jaros\/law'

_publ_section_title
;
 Chiral and achiral crystals, charge-assisted hydrogen-bond patterns and
 self-organization of selected solid diaminium thiosulfates
;
_journal_coeditor_code EB5057
_journal_issue 3
_journal_name_full 'Acta Crystallographica Section B'
_journal_page_first 507
_journal_page_last 518
_journal_paper_doi 10.1107/S2052520617004802
_journal_volume 73
_journal_year 2017
_chemical_formula_moiety 'C6 H18  N2 2+, O3 S2 2-'
_chemical_formula_sum 'C6 H18 N2 O3 S2'
_chemical_formula_weight 230.34
_chemical_name_systematic
;
 ?
;
_space_group_IT_number 2
_symmetry_cell_setting triclinic
_symmetry_space_group_name_Hall '-P 1'
_symmetry_space_group_name_H-M 'P -1'
_atom_sites_solution_hydrogens geom
_atom_sites_solution_primary direct
_atom_sites_solution_secondary difmap
_audit_creation_method 'WinGX routine CIF_UPDATE'
_cell_angle_alpha 62.299(7)
_cell_angle_beta 74.938(8)
_cell_angle_gamma 74.082(8)
_cell_formula_units_Z 4
_cell_length_a 10.4922(10)
_cell_length_b 11.1455(11)
_cell_length_c 11.7015(12)
_cell_measurement_reflns_used 4553
_cell_measurement_temperature 120(2)
_cell_measurement_theta_max 28.63
_cell_measurement_theta_min 3.64
_cell_volume 1150.9(2)
_computing_cell_refinement 'STOE X-AREA'
_computing_data_collection 'STOE X-AREA'
_computing_data_reduction 'STOE X-RED'
_computing_molecular_graphics 'Ortep for Windows (Farrugia, 2012)'
_computing_publication_material 'WinGX publication routines (Farrugia, 2012)'
_computing_structure_refinement 'SHELXL-2014 (Sheldrick, 2014)'
_diffrn_ambient_temperature 120(2)
_diffrn_detector_area_resol_mean 6.67
_diffrn_measured_fraction_theta_full 0.982
_diffrn_measured_fraction_theta_max 0.998
_diffrn_measurement_device '2-circle goniometer'
_diffrn_measurement_device_type 'STOE IPDS 2T'
_diffrn_measurement_method 'rotation method'
_diffrn_radiation_monochromator 'parabolic x-ray mirror'
_diffrn_radiation_type MoK\a
_diffrn_radiation_wavelength 0.71073
_diffrn_reflns_av_R_equivalents 0.1143
_diffrn_reflns_limit_h_max 12
_diffrn_reflns_limit_h_min -12
_diffrn_reflns_limit_k_max 13
_diffrn_reflns_limit_k_min -12
_diffrn_reflns_limit_l_max 13
_diffrn_reflns_limit_l_min -13
_diffrn_reflns_number 4093
_diffrn_reflns_theta_full 25.242
_diffrn_reflns_theta_max 25.1
_diffrn_reflns_theta_min 2.489
_exptl_absorpt_coefficient_mu 0.445
_exptl_absorpt_correction_type none
_exptl_crystal_colour colourless
_exptl_crystal_density_diffrn 1.329
_exptl_crystal_density_method 'not measured'
_exptl_crystal_description prism
_exptl_crystal_F_000 496
_exptl_crystal_size_max 0.31
_exptl_crystal_size_mid 0.22
_exptl_crystal_size_min 0.15
_refine_diff_density_max 1.17
_refine_diff_density_min -1.352
_refine_ls_extinction_method none
_refine_ls_goodness_of_fit_ref 1.173
_refine_ls_hydrogen_treatment constr
_refine_ls_matrix_type full
_refine_ls_number_parameters 240
_refine_ls_number_reflns 4093
_refine_ls_number_restraints 0
_refine_ls_restrained_S_all 1.173
_refine_ls_R_factor_all 0.0857
_refine_ls_R_factor_gt 0.0777
_refine_ls_shift/su_max 0
_refine_ls_shift/su_mean 0
_refine_ls_structure_factor_coef Fsqd
_refine_ls_weighting_details 'w=1/[\s^2^(Fo^2^)+(0.0683P)^2^+7.9349P] where P=(Fo^2^+2Fc^2^)/3'
_refine_ls_weighting_scheme calc
_refine_ls_wR_factor_gt 0.2308
_refine_ls_wR_factor_ref 0.2385
_reflns_number_gt 3644
_reflns_number_total 4093
_reflns_threshold_expression 'I > 2\s(I)'
_cod_data_source_file eb5057sup1.cif
_cod_data_source_block Comp_5
_cod_database_code 2108122
_shelxl_version_number 2.014

loop_
_symmetry_equiv_pos_as_xyz
'x, y, z'
'-x, -y, -z'

loop_
_atom_site_type_symbol
_atom_site_label
_atom_site_fract_x
_atom_site_fract_y
_atom_site_fract_z
_atom_site_U_iso_or_equiv
_atom_site_adp_type
_atom_site_calc_flag
_atom_site_occupancy
S S1 0.26220(14) 0.86841(15) 0.09295(14) 0.0149(4) Uani d 1
S S2 0.30555(15) 0.78301(16) -0.03202(15) 0.0200(4) Uani d 1
O O1 0.1145(4) 0.9036(5) 0.1245(4) 0.0207(10) Uani d 1
O O2 0.3199(4) 0.9946(4) 0.0361(4) 0.0211(10) Uani d 1
O O3 0.3168(5) 0.7706(5) 0.2156(4) 0.0231(10) Uani d 1
S S3 0.22643(14) 0.42078(15) 0.63449(14) 0.0161(4) Uani d 1
S S4 0.20857(16) 0.58653(17) 0.66435(18) 0.0252(4) Uani d 1
O O4 0.3710(4) 0.3706(4) 0.5994(4) 0.0207(10) Uani d 1
O O5 0.1726(5) 0.3093(5) 0.7523(4) 0.0282(11) Uani d 1
O O6 0.1568(5) 0.4567(5) 0.5254(5) 0.0271(11) Uani d 1
N N1 0.0201(5) 0.1987(5) -0.0016(5) 0.0170(11) Uani d 1
H H1C 0.0613 0.2453 -0.0841 0.026 Uiso calc 1
H H1D -0.0663 0.1997 -0.0037 0.026 Uiso calc 1
H H1E 0.0643 0.1101 0.0319 0.026 Uiso calc 1
N N2 0.4619(5) 0.5007(5) 0.3260(5) 0.0170(11) Uani d 1
H H2C 0.4145 0.5882 0.3001 0.025 Uiso calc 1
H H2D 0.549 0.5015 0.3238 0.025 Uiso calc 1
H H2E 0.4263 0.4478 0.4088 0.025 Uiso calc 1
C C1 0.0218(6) 0.2662(7) 0.0822(6) 0.0208(13) Uani d 1
H H1A -0.0001 0.203 0.1753 0.025 Uiso calc 1
H H1B -0.0478 0.3506 0.0629 0.025 Uiso calc 1
C C2 0.1572(6) 0.3034(7) 0.0592(6) 0.0202(13) Uani d 1
H H2A 0.1744 0.3745 -0.0312 0.024 Uiso calc 1
H H2B 0.2278 0.2209 0.0686 0.024 Uiso calc 1
C C3 0.1652(6) 0.3575(7) 0.1547(6) 0.0198(13) Uani d 1
H H3A 0.0983 0.4432 0.141 0.024 Uiso calc 1
H H3B 0.1413 0.2889 0.245 0.024 Uiso calc 1
C C4 0.3027(6) 0.3869(6) 0.1404(6) 0.0187(13) Uani d 1
H H4A 0.3232 0.4617 0.0529 0.022 Uiso calc 1
H H4B 0.3708 0.3036 0.1462 0.022 Uiso calc 1
C C5 0.3128(6) 0.4289(7) 0.2446(6) 0.0186(13) Uani d 1
H H5A 0.2522 0.518 0.2328 0.022 Uiso calc 1
H H5B 0.2835 0.3589 0.3323 0.022 Uiso calc 1
C C6 0.4550(6) 0.4426(7) 0.2360(6) 0.0208(13) Uani d 1
H H6A 0.5136 0.3509 0.2591 0.025 Uiso calc 1
H H6B 0.4885 0.5034 0.1452 0.025 Uiso calc 1
N N3 -0.0282(5) 0.2722(5) 0.6117(5) 0.0197(11) Uani d 1
H H3C -0.0682 0.2337 0.6963 0.03 Uiso calc 1
H H3D -0.0913 0.331 0.5607 0.03 Uiso calc 1
H H3E 0.0336 0.3193 0.6055 0.03 Uiso calc 1
N N4 0.5354(5) -0.1129(5) 0.2100(5) 0.0164(10) Uani d 1
H H4C 0.5875 -0.1869 0.2642 0.025 Uiso calc 1
H H4D 0.5873 -0.0688 0.1331 0.025 Uiso calc 1
H H4E 0.4711 -0.1418 0.1946 0.025 Uiso calc 1
C C7 0.0390(6) 0.1626(7) 0.5673(6) 0.0235(14) Uani d 1
H H7A 0.0742 0.205 0.4728 0.028 Uiso calc 1
H H7B -0.0271 0.1071 0.5802 0.028 Uiso calc 1
C C8 0.1535(6) 0.0694(6) 0.6420(6) 0.0211(13) Uani d 1
H H8A 0.1172 0.0238 0.7359 0.025 Uiso calc 1
H H8B 0.2167 0.126 0.6329 0.025 Uiso calc 1
C C9 0.2296(7) -0.0411(7) 0.5933(6) 0.0233(14) Uani d 1
H H9A 0.2888 -0.111 0.6567 0.028 Uiso calc 1
H H9B 0.1643 -0.0879 0.5892 0.028 Uiso calc 1
C C10 0.3141(7) 0.0184(7) 0.4589(7) 0.0226(14) Uani d 1
H H10A 0.2546 0.0899 0.3966 0.027 Uiso calc 1
H H10B 0.3798 0.064 0.464 0.027 Uiso calc 1
C C11 0.3894(6) -0.0867(6) 0.4053(6) 0.0209(13) Uani d 1
H H11A 0.4501 -0.1585 0.4662 0.025 Uiso calc 1
H H11B 0.3248 -0.1317 0.3976 0.025 Uiso calc 1
C C12 0.4707(6) -0.0168(6) 0.2721(6) 0.0186(13) Uani d 1
H H12A 0.411 0.0614 0.2146 0.022 Uiso calc 1
H H12B 0.5407 0.0204 0.2819 0.022 Uiso calc 1

loop_
_atom_site_aniso_label
_atom_site_aniso_U_11
_atom_site_aniso_U_22
_atom_site_aniso_U_33
_atom_site_aniso_U_12
_atom_site_aniso_U_13
_atom_site_aniso_U_23
S1 0.0123(7) 0.0178(8) 0.0155(8) -0.0023(5) -0.0033(5) -0.0074(6)
S2 0.0178(8) 0.0243(8) 0.0199(8) -0.0044(6) 0.0000(6) -0.0121(7)
O1 0.012(2) 0.030(3) 0.021(2) -0.0018(18) -0.0006(17) -0.013(2)
O2 0.026(2) 0.019(2) 0.019(2) -0.0097(18) -0.0012(18) -0.008(2)
O3 0.026(2) 0.020(2) 0.017(2) -0.0007(18) -0.0063(18) -0.002(2)
S3 0.0123(7) 0.0188(8) 0.0155(8) -0.0016(6) -0.0041(5) -0.0055(6)
S4 0.0177(8) 0.0236(9) 0.0377(10) 0.0000(6) -0.0054(7) -0.0171(8)
O4 0.015(2) 0.022(2) 0.023(2) 0.0022(17) -0.0042(17) -0.010(2)
O5 0.038(3) 0.026(3) 0.018(2) -0.014(2) 0.003(2) -0.006(2)
O6 0.025(2) 0.033(3) 0.027(3) 0.003(2) -0.013(2) -0.015(2)
N1 0.016(2) 0.023(3) 0.017(3) -0.002(2) -0.005(2) -0.013(2)
N2 0.015(2) 0.020(3) 0.018(3) -0.005(2) -0.005(2) -0.007(2)
C1 0.023(3) 0.027(3) 0.018(3) -0.007(3) -0.003(2) -0.012(3)
C2 0.018(3) 0.028(3) 0.017(3) -0.007(3) -0.004(2) -0.010(3)
C3 0.023(3) 0.023(3) 0.013(3) -0.006(3) -0.004(2) -0.006(3)
C4 0.024(3) 0.018(3) 0.017(3) -0.004(2) -0.005(2) -0.008(3)
C5 0.018(3) 0.025(3) 0.017(3) -0.007(2) 0.000(2) -0.011(3)
C6 0.019(3) 0.025(3) 0.021(3) -0.002(3) -0.003(2) -0.013(3)
N3 0.013(2) 0.021(3) 0.021(3) -0.001(2) 0.001(2) -0.008(2)
N4 0.015(2) 0.020(3) 0.013(2) 0.000(2) -0.0033(19) -0.008(2)
C7 0.022(3) 0.031(4) 0.020(3) 0.004(3) -0.004(3) -0.017(3)
C8 0.024(3) 0.019(3) 0.018(3) 0.002(3) -0.004(3) -0.008(3)
C9 0.031(4) 0.018(3) 0.014(3) 0.000(3) 0.000(3) -0.005(3)
C10 0.022(3) 0.021(3) 0.023(3) -0.003(3) -0.001(3) -0.010(3)
C11 0.023(3) 0.019(3) 0.017(3) -0.006(3) 0.002(3) -0.006(3)
C12 0.016(3) 0.016(3) 0.020(3) 0.000(2) 0.000(2) -0.008(3)

loop_
_atom_type_symbol
_atom_type_description
_atom_type_scat_dispersion_real
_atom_type_scat_dispersion_imag
_atom_type_scat_source
C C 0.0033 0.0016 'International Tables Vol C Tables 4.2.6.8 and 6.1.1.4'
H H 0 0 'International Tables Vol C Tables 4.2.6.8 and 6.1.1.4'
N N 0.0061 0.0033 'International Tables Vol C Tables 4.2.6.8 and 6.1.1.4'
O O 0.0106 0.006 'International Tables Vol C Tables 4.2.6.8 and 6.1.1.4'
S S 0.1246 0.1234 'International Tables Vol C Tables 4.2.6.8 and 6.1.1.4'

loop_
_geom_angle_atom_site_label_1
_geom_angle_atom_site_label_2
_geom_angle_atom_site_label_3
_geom_angle
O2 S1 O1 109.2(3)
O2 S1 O3 108.6(3)
O1 S1 O3 108.8(3)
O2 S1 S2 110.83(19)
O1 S1 S2 109.03(19)
O3 S1 S2 110.3(2)
O5 S3 O6 110.0(3)
O5 S3 O4 108.1(3)
O6 S3 O4 108.6(3)
O5 S3 S4 111.5(2)
O6 S3 S4 109.9(2)
O4 S3 S4 108.75(19)
C1 N1 H1C 109.5
C1 N1 H1D 109.5
H1C N1 H1D 109.5
C1 N1 H1E 109.5
H1C N1 H1E 109.5
H1D N1 H1E 109.5
C6 N2 H2C 109.5
C6 N2 H2D 109.5
H2C N2 H2D 109.5
C6 N2 H2E 109.5
H2C N2 H2E 109.5
H2D N2 H2E 109.5
N1 C1 C2 111.4(5)
N1 C1 H1A 109.3
C2 C1 H1A 109.3
N1 C1 H1B 109.3
C2 C1 H1B 109.3
H1A C1 H1B 108
C1 C2 C3 111.9(5)
C1 C2 H2A 109.2
C3 C2 H2A 109.2
C1 C2 H2B 109.2
C3 C2 H2B 109.2
H2A C2 H2B 107.9
C4 C3 C2 113.4(5)
C4 C3 H3A 108.9
C2 C3 H3A 108.9
C4 C3 H3B 108.9
C2 C3 H3B 108.9
H3A C3 H3B 107.7
C3 C4 C5 112.8(5)
C3 C4 H4A 109
C5 C4 H4A 109
C3 C4 H4B 109
C5 C4 H4B 109
H4A C4 H4B 107.8
C6 C5 C4 111.2(5)
C6 C5 H5A 109.4
C4 C5 H5A 109.4
C6 C5 H5B 109.4
C4 C5 H5B 109.4
H5A C5 H5B 108
N2 C6 C5 111.3(5)
N2 C6 H6A 109.4
C5 C6 H6A 109.4
N2 C6 H6B 109.4
C5 C6 H6B 109.4
H6A C6 H6B 108
C7 N3 H3C 109.5
C7 N3 H3D 109.5
H3C N3 H3D 109.5
C7 N3 H3E 109.5
H3C N3 H3E 109.5
H3D N3 H3E 109.5
C12 N4 H4C 109.5
C12 N4 H4D 109.5
H4C N4 H4D 109.5
C12 N4 H4E 109.5
H4C N4 H4E 109.5
H4D N4 H4E 109.5
N3 C7 C8 111.2(5)
N3 C7 H7A 109.4
C8 C7 H7A 109.4
N3 C7 H7B 109.4
C8 C7 H7B 109.4
H7A C7 H7B 108
C7 C8 C9 112.3(5)
C7 C8 H8A 109.1
C9 C8 H8A 109.1
C7 C8 H8B 109.1
C9 C8 H8B 109.1
H8A C8 H8B 107.9
C10 C9 C8 112.6(5)
C10 C9 H9A 109.1
C8 C9 H9A 109.1
C10 C9 H9B 109.1
C8 C9 H9B 109.1
H9A C9 H9B 107.8
C11 C10 C9 114.6(5)
C11 C10 H10A 108.6
C9 C10 H10A 108.6
C11 C10 H10B 108.6
C9 C10 H10B 108.6
H10A C10 H10B 107.6
C12 C11 C10 110.2(5)
C12 C11 H11A 109.6
C10 C11 H11A 109.6
C12 C11 H11B 109.6
C10 C11 H11B 109.6
H11A C11 H11B 108.1
N4 C12 C11 112.1(5)
N4 C12 H12A 109.2
C11 C12 H12A 109.2
N4 C12 H12B 109.2
C11 C12 H12B 109.2
H12A C12 H12B 107.9

loop_
_geom_bond_atom_site_label_1
_geom_bond_atom_site_label_2
_geom_bond_distance
S1 O2 1.475(4)
S1 O1 1.482(4)
S1 O3 1.485(4)
S1 S2 1.991(2)
S3 O5 1.467(5)
S3 O6 1.473(5)
S3 O4 1.485(4)
S3 S4 1.987(2)
N1 C1 1.493(8)
N1 H1C 0.91
N1 H1D 0.91
N1 H1E 0.91
N2 C6 1.494(8)
N2 H2C 0.91
N2 H2D 0.91
N2 H2E 0.91
C1 C2 1.512(8)
C1 H1A 0.99
C1 H1B 0.99
C2 C3 1.524(8)
C2 H2A 0.99
C2 H2B 0.99
C3 C4 1.517(9)
C3 H3A 0.99
C3 H3B 0.99
C4 C5 1.530(8)
C4 H4A 0.99
C4 H4B 0.99
C5 C6 1.514(8)
C5 H5A 0.99
C5 H5B 0.99
C6 H6A 0.99
C6 H6B 0.99
N3 C7 1.479(8)
N3 H3C 0.91
N3 H3D 0.91
N3 H3E 0.91
N4 C12 1.485(7)
N4 H4C 0.91
N4 H4D 0.91
N4 H4E 0.91
C7 C8 1.518(9)
C7 H7A 0.99
C7 H7B 0.99
C8 C9 1.535(8)
C8 H8A 0.99
C8 H8B 0.99
C9 C10 1.525(9)
C9 H9A 0.99
C9 H9B 0.99
C10 C11 1.519(9)
C10 H10A 0.99
C10 H10B 0.99
C11 C12 1.519(9)
C11 H11A 0.99
C11 H11B 0.99
C12 H12A 0.99
C12 H12B 0.99

loop_
_geom_hbond_atom_site_label_D
_geom_hbond_atom_site_label_H
_geom_hbond_atom_site_label_A
_geom_hbond_site_symmetry_A
_geom_hbond_distance_DH
_geom_hbond_distance_HA
_geom_hbond_distance_DA
_geom_hbond_angle_DHA
N1 H1C O5 1_554 0.91 1.89 2.786(7) 168.6
N1 H1D O1 2_565 0.91 2.41 2.971(6) 120.4
N1 H1D S2 2_565 0.91 2.4 3.296(5) 166.8
N1 H1E O1 1_545 0.91 2.02 2.905(7) 165.4
N2 H2C O3 . 0.91 1.92 2.816(7) 169.3
N2 H2D O4 2_666 0.91 2.41 3.039(6) 126.8
N2 H2D S4 2_666 0.91 2.48 3.342(5) 158.7
N2 H2E O4 . 0.91 1.97 2.848(7) 162.5
N3 H3C O1 2_566 0.91 1.97 2.843(7) 161.1
N3 H3C O3 2_566 0.91 2.55 3.193(7) 128.3
N3 H3D O6 2_566 0.91 2.08 2.812(7) 136.3
N3 H3D S4 2_566 0.91 2.85 3.648(6) 147.6
N3 H3E O6 . 0.91 2 2.874(7) 159.3
N3 H3E O5 . 0.91 2.48 3.199(7) 136.6
N4 H4C O4 2_656 0.91 1.94 2.798(7) 156.3
N4 H4C O5 2_656 0.91 2.52 3.240(7) 136.6
N4 H4D O2 2_665 0.91 1.86 2.762(7) 169.5
N4 H4E O3 1_545 0.91 2.02 2.904(7) 163.9
N4 H4E O2 1_545 0.91 2.42 3.054(7) 127

_cod_database_fobs_code 2108122
